data_2218380
loop_
_publ_author_name
'Dong, Hui-Chao'

_publ_section_title
;
 <i>N</i>-[2-(1,3-Benzodioxol-5-yl)ethyl]-2-chloroacetamide
;
_journal_coeditor_code CV2412
_journal_issue 6
_journal_name_full 'Acta Crystallographica Section E'
_journal_page_first o1118
_journal_paper_doi 10.1107/S1600536808014232
_journal_volume 64
_journal_year 2008
_chemical_formula_iupac 'C11 H12 Cl N O3'
_chemical_formula_moiety 'C11 H12 Cl N O3'
_chemical_formula_sum 'C11 H12 Cl N O3'
_chemical_formula_weight 241.67
_chemical_name_systematic
;
<i>N</i>-[2-(1,3-Benzodioxol-5-yl)ethyl]-2-chloroacetamide
;
_space_group_IT_number 29
_symmetry_cell_setting orthorhombic
_symmetry_space_group_name_Hall 'P 2c -2ac'
_symmetry_space_group_name_H-M 'P c a 21'
_atom_sites_solution_hydrogens geom
_atom_sites_solution_primary direct
_atom_sites_solution_secondary difmap
_audit_creation_method SHELXL-97
_cell_angle_alpha 90.00
_cell_angle_beta 90.00
_cell_angle_gamma 90.00
_cell_formula_units_Z 8
_cell_length_a 14.429(3)
_cell_length_b 5.1258(10)
_cell_length_c 30.679(6)
_cell_measurement_reflns_used 2501
_cell_measurement_temperature 293(2)
_cell_measurement_theta_max 25.11
_cell_measurement_theta_min 2.27
_cell_volume 2269.0(8)
_computing_cell_refinement 'RAPID-AUTO (Rigaku, 2004)'
_computing_data_collection 'RAPID-AUTO (Rigaku, 2004)'
_computing_data_reduction 'RAPID-AUTO (Rigaku, 2004)'
_computing_molecular_graphics 'SHELXTL (Sheldrick, 2008)'
_computing_publication_material 'SHELXTL (Sheldrick, 2008)'
_computing_structure_refinement 'SHELXTL (Sheldrick, 2008)'
_computing_structure_solution 'SHELXTL (Sheldrick, 2008)'
_diffrn_ambient_temperature 293(2)
_diffrn_measured_fraction_theta_full 0.998
_diffrn_measured_fraction_theta_max 0.998
_diffrn_measurement_device_type 'Rigaku R-AXIS RAPID IP area-detector'
_diffrn_measurement_method '\w oscillation'
_diffrn_radiation_monochromator graphite
_diffrn_radiation_source 'Rotating Anode'
_diffrn_radiation_type MoK\a
_diffrn_radiation_wavelength 0.71073
_diffrn_reflns_av_R_equivalents 0.0287
_diffrn_reflns_av_sigmaI/netI 0.0257
_diffrn_reflns_limit_h_max 17
_diffrn_reflns_limit_h_min -17
_diffrn_reflns_limit_k_max 6
_diffrn_reflns_limit_k_min -5
_diffrn_reflns_limit_l_max 36
_diffrn_reflns_limit_l_min -36
_diffrn_reflns_number 15836
_diffrn_reflns_theta_full 25.01
_diffrn_reflns_theta_max 25.01
_diffrn_reflns_theta_min 3.12
_diffrn_standards_decay_% 0
_diffrn_standards_number 0
_exptl_absorpt_coefficient_mu 0.328
_exptl_absorpt_correction_T_max 0.9711
_exptl_absorpt_correction_T_min 0.9374
_exptl_absorpt_correction_type multi-scan
_exptl_absorpt_process_details '(ABSCOR; Higashi, 1995)'
_exptl_crystal_colour colourless
_exptl_crystal_density_diffrn 1.415
_exptl_crystal_density_method 'not measured'
_exptl_crystal_description needle
_exptl_crystal_F_000 1008
_exptl_crystal_size_max 0.20
_exptl_crystal_size_mid 0.12
_exptl_crystal_size_min 0.09
_refine_diff_density_max 0.342
_refine_diff_density_min -0.345
_refine_ls_abs_structure_details 'Flack (1983), 1304 Friedel pairs'
_refine_ls_abs_structure_Flack 0.47(8)
_refine_ls_extinction_coef 0.0035(6)
_refine_ls_extinction_expression Fc^*^=kFc[1+0.001xFc^2^\l^3^/sin(2\q)]^-1/4^
_refine_ls_extinction_method 'SHELXTL (Sheldrick, 2008)'
_refine_ls_goodness_of_fit_ref 1.127
_refine_ls_hydrogen_treatment constr
_refine_ls_matrix_type full
_refine_ls_number_parameters 290
_refine_ls_number_reflns 3949
_refine_ls_number_restraints 1
_refine_ls_restrained_S_all 1.127
_refine_ls_R_factor_all 0.0566
_refine_ls_R_factor_gt 0.0348
_refine_ls_shift/su_max 0.001
_refine_ls_shift/su_mean 0.000
_refine_ls_structure_factor_coef Fsqd
_refine_ls_weighting_details 'calc w=1/[\s^2^(Fo^2^)+(0.0541P)^2^+0.2974P] where P=(Fo^2^+2Fc^2^)/3'
_refine_ls_weighting_scheme calc
_refine_ls_wR_factor_gt 0.0857
_refine_ls_wR_factor_ref 0.1099
_reflns_number_gt 2946
_reflns_number_total 3949
_reflns_threshold_expression I>2\s(I)
_cod_data_source_file cv2412.cif
_cod_data_source_block I
_cod_depositor_comments
;
The following automatic conversions were performed:
'_symmetry_cell_setting' value 'Orthorhombic' changed to 'orthorhombic'
according to '/home/saulius/struct/CIF-dictionaries/cif_core.dic'
dictionary named 'cif_core.dic' version 2.4.1 from 2010-06-29.

Automatic conversion script
Id: cif_fix_enum 1527 2010-12-29 10:47:43Z saulius 

The following automatic conversions were performed:

'_symmetry_cell_setting' value 'Orthorhombic' changed to
'orthorhombic' according to
/home/saulius/struct/CIF-dictionaries/cif_core.dic dictionary named
'cif_core.dic' version 2.4.1 from 2010-06-29.

Automatic conversion script
Id: cif_fix_values 1715 2011-07-08 13:25:40Z adriana 
;
_cod_original_cell_volume 2269.1(8)
_cod_database_code 2218380
_cod_database_fobs_code 2218380

loop_
_symmetry_equiv_pos_as_xyz
'x, y, z'
'-x, -y, z+1/2'
'x+1/2, -y, z'
'-x+1/2, y, z+1/2'

loop_
_atom_site_type_symbol
_atom_site_label
_atom_site_fract_x
_atom_site_fract_y
_atom_site_fract_z
_atom_site_U_iso_or_equiv
_atom_site_adp_type
_atom_site_calc_flag
_atom_site_refinement_flags
_atom_site_occupancy
Cl Cl1 0.80437(6) 0.77974(17) 0.26938(4) 0.0660(3) Uani d . 1
Cl Cl2 1.04831(6) 0.72284(17) 0.70767(4) 0.0658(3) Uani d . 1
O O1 0.5138(3) 0.4037(8) 0.51198(14) 0.1064(13) Uani d . 1
O O2 0.4074(2) 0.7028(7) 0.53628(11) 0.0873(10) Uani d . 1
O O3 0.86302(18) 0.1950(5) 0.67866(11) 0.0726(8) Uani d . 1
O O4 0.2640(2) 1.1064(7) 0.46419(14) 0.1001(12) Uani d . 1
O O5 0.1615(2) 0.7930(7) 0.43980(11) 0.0826(9) Uani d . 1
O O6 0.61927(18) 1.3095(5) 0.29844(12) 0.0725(8) Uani d . 1
N N1 0.8579(2) 0.6316(6) 0.67326(12) 0.0569(8) Uani d . 1
H H1A 0.8872 0.7749 0.6780 0.068 Uiso calc R 1
N N2 0.6139(2) 0.8733(6) 0.30282(13) 0.0567(9) Uani d . 1
H H2B 0.6428 0.7294 0.2980 0.068 Uiso calc R 1
C C1 0.4217(4) 0.4861(11) 0.5078(3) 0.086(2) Uani d . 1
H H1B 0.3799 0.3450 0.5154 0.103 Uiso calc R 1
H H1C 0.4093 0.5371 0.4779 0.103 Uiso calc R 1
C C2 0.6047(3) 0.9174(9) 0.60261(15) 0.0694(11) Uani d . 1
H H2A 0.6226 1.0428 0.6228 0.083 Uiso calc R 1
C C3 0.5145(3) 0.9204(10) 0.58685(18) 0.0766(12) Uani d . 1
H H3A 0.4720 1.0442 0.5964 0.092 Uiso calc R 1
C C4 0.4904(3) 0.7377(8) 0.55716(14) 0.0607(10) Uani d . 1
C C5 0.5532(3) 0.5584(11) 0.5434(2) 0.0649(13) Uani d . 1
C C6 0.6420(3) 0.5492(9) 0.5578(2) 0.0681(14) Uani d . 1
H H6A 0.6836 0.4258 0.5473 0.082 Uiso calc R 1
C C7 0.6685(2) 0.7335(7) 0.58913(13) 0.0558(9) Uani d . 1
C C8 0.7652(2) 0.7271(8) 0.60849(14) 0.0671(11) Uani d . 1
H H8A 0.8034 0.6082 0.5917 0.080 Uiso calc R 1
H H8B 0.7925 0.8996 0.6064 0.080 Uiso calc R 1
C C9 0.7648(3) 0.6432(7) 0.65481(14) 0.0605(10) Uani d . 1
H H9A 0.7277 0.7642 0.6717 0.073 Uiso calc R 1
H H9B 0.7363 0.4723 0.6569 0.073 Uiso calc R 1
C C10 0.8985(3) 0.4085(7) 0.68301(15) 0.0539(10) Uani d . 1
C C11 0.9951(2) 0.4136(7) 0.70259(15) 0.0613(10) Uani d . 1
H H11A 1.0348 0.3041 0.6848 0.074 Uiso calc R 1
H H11B 0.9920 0.3352 0.7313 0.074 Uiso calc R 1
C C12 0.1728(5) 1.0074(11) 0.4679(3) 0.088(2) Uani d . 1
H H12A 0.1611 0.9539 0.4977 0.105 Uiso calc R 1
H H12B 0.1285 1.1426 0.4603 0.105 Uiso calc R 1
C C13 0.3619(3) 0.5967(9) 0.37410(14) 0.0662(11) Uani d . 1
H H13A 0.3813 0.4735 0.3538 0.079 Uiso calc R 1
C C14 0.2717(3) 0.5835(10) 0.38929(18) 0.0748(12) Uani d . 1
H H14A 0.2307 0.4562 0.3795 0.090 Uiso calc R 1
C C15 0.2458(3) 0.7656(8) 0.41918(13) 0.0605(10) Uani d . 1
C C16 0.3067(3) 0.9502(10) 0.43397(19) 0.0592(12) Uani d . 1
C C17 0.3958(3) 0.9658(9) 0.4176(2) 0.0668(15) Uani d . 1
H H17A 0.4359 1.0969 0.4267 0.080 Uiso calc R 1
C C18 0.4239(3) 0.7821(7) 0.38744(12) 0.0560(9) Uani d . 1
C C19 0.5200(3) 0.7908(9) 0.36873(14) 0.0670(11) Uani d . 1
H H19A 0.5564 0.9174 0.3848 0.080 Uiso calc R 1
H H19B 0.5489 0.6214 0.3724 0.080 Uiso calc R 1
C C20 0.5208(2) 0.8615(7) 0.32136(14) 0.0602(10) Uani d . 1
H H20A 0.4848 0.7339 0.3053 0.072 Uiso calc R 1
H H20B 0.4912 1.0299 0.3177 0.072 Uiso calc R 1
C C21 0.6554(2) 1.0929(7) 0.29311(13) 0.0506(9) Uani d . 1
C C22 0.7510(3) 1.0888(7) 0.27470(15) 0.0627(10) Uani d . 1
H H22A 0.7901 1.1967 0.2930 0.075 Uiso calc R 1
H H22B 0.7491 1.1696 0.2461 0.075 Uiso calc R 1

loop_
_atom_site_aniso_label
_atom_site_aniso_U_11
_atom_site_aniso_U_22
_atom_site_aniso_U_33
_atom_site_aniso_U_12
_atom_site_aniso_U_13
_atom_site_aniso_U_23
Cl1 0.0492(5) 0.0504(5) 0.0983(7) 0.0069(4) 0.0175(5) 0.0016(6)
Cl2 0.0504(5) 0.0516(5) 0.0956(7) -0.0081(4) -0.0166(5) 0.0014(6)
O1 0.076(2) 0.131(3) 0.112(3) 0.006(2) -0.031(2) -0.054(3)
O2 0.0487(16) 0.124(3) 0.089(2) 0.0023(16) -0.0162(16) 0.001(2)
O3 0.0640(17) 0.0391(13) 0.115(2) -0.0078(11) -0.0205(16) -0.0023(16)
O4 0.075(2) 0.103(2) 0.122(3) -0.007(2) 0.037(2) -0.041(3)
O5 0.0531(16) 0.107(2) 0.087(2) -0.0059(15) 0.0207(16) -0.0081(19)
O6 0.0626(17) 0.0394(13) 0.115(2) 0.0078(11) 0.0219(16) -0.0040(16)
N1 0.0437(16) 0.0416(16) 0.085(2) -0.0045(13) -0.0175(16) 0.0032(17)
N2 0.0424(16) 0.0411(17) 0.087(3) 0.0053(13) 0.0127(16) -0.0041(17)
C1 0.066(3) 0.122(5) 0.069(5) -0.019(3) -0.030(4) 0.005(3)
C2 0.059(2) 0.075(3) 0.074(3) 0.006(2) -0.009(2) -0.012(3)
C3 0.059(3) 0.090(3) 0.080(3) 0.026(2) -0.005(3) -0.013(3)
C4 0.042(2) 0.081(3) 0.058(2) -0.0002(19) -0.0040(17) 0.007(2)
C5 0.055(3) 0.072(2) 0.067(3) -0.007(2) -0.005(2) -0.010(3)
C6 0.053(3) 0.078(3) 0.073(4) 0.009(2) -0.004(2) -0.010(3)
C7 0.0438(18) 0.068(2) 0.056(2) -0.0028(17) -0.0025(17) 0.004(2)
C8 0.042(2) 0.093(3) 0.067(3) -0.0042(18) -0.0033(17) -0.001(2)
C9 0.040(2) 0.057(2) 0.085(3) -0.0035(15) -0.0128(17) 0.007(2)
C10 0.052(2) 0.039(2) 0.071(3) -0.0008(17) 0.001(2) -0.001(2)
C11 0.0459(19) 0.0435(19) 0.094(3) 0.0010(15) -0.016(2) 0.005(2)
C12 0.072(4) 0.103(5) 0.087(6) 0.010(2) 0.007(4) 0.003(3)
C13 0.061(3) 0.069(3) 0.068(3) -0.005(2) 0.013(2) -0.005(3)
C14 0.065(3) 0.086(3) 0.074(3) -0.025(2) 0.012(2) -0.008(3)
C15 0.046(2) 0.075(2) 0.061(3) 0.0012(19) 0.0091(17) 0.010(2)
C16 0.053(3) 0.067(2) 0.058(3) 0.003(2) 0.009(2) -0.001(2)
C17 0.057(3) 0.074(3) 0.070(4) -0.011(2) 0.012(3) -0.012(2)
C18 0.049(2) 0.066(2) 0.054(2) 0.0020(17) 0.0007(18) 0.0051(19)
C19 0.044(2) 0.088(3) 0.068(3) 0.001(2) 0.0021(17) -0.003(2)
C20 0.040(2) 0.060(2) 0.080(3) 0.0049(16) 0.0119(17) 0.006(2)
C21 0.0473(19) 0.038(2) 0.067(2) 0.0004(15) 0.0091(19) -0.002(2)
C22 0.054(2) 0.0424(19) 0.092(3) 0.0005(16) 0.015(2) -0.003(2)

loop_
_atom_type_symbol
_atom_type_description
_atom_type_scat_dispersion_real
_atom_type_scat_dispersion_imag
_atom_type_scat_source
C C 0.0033 0.0016 'International Tables Vol C Tables 4.2.6.8 and 6.1.1.4'
H H 0.0000 0.0000 'International Tables Vol C Tables 4.2.6.8 and 6.1.1.4'
N N 0.0061 0.0033 'International Tables Vol C Tables 4.2.6.8 and 6.1.1.4'
O O 0.0106 0.0060 'International Tables Vol C Tables 4.2.6.8 and 6.1.1.4'
Cl Cl 0.1484 0.1585 'International Tables Vol C Tables 4.2.6.8 and 6.1.1.4'

loop_
_geom_angle_atom_site_label_1
_geom_angle_atom_site_label_2
_geom_angle_atom_site_label_3
_geom_angle
C5 O1 C1 106.5(4)
C4 O2 C1 105.1(4)
C16 O4 C12 105.2(4)
C15 O5 C12 105.0(4)
C10 N1 C9 122.2(3)
C10 N1 H1A 118.9
C9 N1 H1A 118.9
C21 N2 C20 123.0(3)
C21 N2 H2B 118.5
C20 N2 H2B 118.5
O1 C1 O2 108.4(5)
O1 C1 H1B 110.0
O2 C1 H1B 110.0
O1 C1 H1C 110.0
O2 C1 H1C 110.0
H1B C1 H1C 108.4
C7 C2 C3 121.8(4)
C7 C2 H2A 119.1
C3 C2 H2A 119.1
C4 C3 C2 117.9(4)
C4 C3 H3A 121.0
C2 C3 H3A 121.0
C3 C4 C5 120.4(4)
C3 C4 O2 129.1(4)
C5 C4 O2 110.5(4)
C6 C5 C4 123.6(5)
C6 C5 O1 126.9(5)
C4 C5 O1 109.4(4)
C5 C6 C7 117.2(5)
C5 C6 H6A 121.4
C7 C6 H6A 121.4
C2 C7 C6 119.0(4)
C2 C7 C8 120.7(4)
C6 C7 C8 120.3(4)
C9 C8 C7 112.2(3)
C9 C8 H8A 109.2
C7 C8 H8A 109.2
C9 C8 H8B 109.2
C7 C8 H8B 109.2
H8A C8 H8B 107.9
N1 C9 C8 112.4(3)
N1 C9 H9A 109.1
C8 C9 H9A 109.1
N1 C9 H9B 109.1
C8 C9 H9B 109.1
H9A C9 H9B 107.9
O3 C10 N1 124.7(4)
O3 C10 C11 116.4(3)
N1 C10 C11 118.9(3)
C10 C11 Cl2 116.7(3)
C10 C11 H11A 108.1
Cl2 C11 H11A 108.1
C10 C11 H11B 108.1
Cl2 C11 H11B 108.1
H11A C11 H11B 107.3
O5 C12 O4 109.8(6)
O5 C12 H12A 109.7
O4 C12 H12A 109.7
O5 C12 H12B 109.7
O4 C12 H12B 109.7
H12A C12 H12B 108.2
C18 C13 C14 123.2(4)
C18 C13 H13A 118.4
C14 C13 H13A 118.4
C15 C14 C13 116.8(4)
C15 C14 H14A 121.6
C13 C14 H14A 121.6
C14 C15 C16 121.4(4)
C14 C15 O5 128.4(4)
C16 C15 O5 110.1(4)
C15 C16 O4 109.9(4)
C15 C16 C17 121.1(5)
O4 C16 C17 129.0(5)
C18 C17 C16 118.5(4)
C18 C17 H17A 120.8
C16 C17 H17A 120.8
C13 C18 C17 118.9(4)
C13 C18 C19 120.7(4)
C17 C18 C19 120.4(4)
C20 C19 C18 112.7(3)
C20 C19 H19A 109.0
C18 C19 H19A 109.0
C20 C19 H19B 109.0
C18 C19 H19B 109.0
H19A C19 H19B 107.8
N2 C20 C19 113.3(3)
N2 C20 H20A 108.9
C19 C20 H20A 108.9
N2 C20 H20B 108.9
C19 C20 H20B 108.9
H20A C20 H20B 107.7
O6 C21 N2 123.3(3)
O6 C21 C22 116.9(3)
N2 C21 C22 119.8(3)
C21 C22 Cl1 116.8(3)
C21 C22 H22A 108.1
Cl1 C22 H22A 108.1
C21 C22 H22B 108.1
Cl1 C22 H22B 108.1
H22A C22 H22B 107.3

loop_
_geom_bond_atom_site_label_1
_geom_bond_atom_site_label_2
_geom_bond_distance
Cl1 C22 1.769(4)
Cl2 C11 1.768(4)
O1 C5 1.372(7)
O1 C1 1.401(7)
O2 C4 1.370(5)
O2 C1 1.428(7)
O3 C10 1.216(4)
O4 C16 1.371(6)
O4 C12 1.416(7)
O5 C15 1.378(5)
O5 C12 1.405(7)
O6 C21 1.237(4)
N1 C10 1.319(5)
N1 C9 1.458(4)
N1 H1A 0.8600
N2 C21 1.309(5)
N2 C20 1.459(4)
N2 H2B 0.8600
C1 H1B 0.9700
C1 H1C 0.9700
C2 C7 1.381(6)
C2 C3 1.388(6)
C2 H2A 0.9300
C3 C4 1.352(7)
C3 H3A 0.9300
C4 C5 1.358(7)
C5 C6 1.355(6)
C6 C7 1.401(7)
C6 H6A 0.9300
C7 C8 1.517(5)
C8 C9 1.485(6)
C8 H8A 0.9700
C8 H8B 0.9700
C9 H9A 0.9700
C9 H9B 0.9700
C10 C11 1.518(5)
C11 H11A 0.9700
C11 H11B 0.9700
C12 H12A 0.9700
C12 H12B 0.9700
C13 C18 1.367(6)
C13 C14 1.384(6)
C13 H13A 0.9300
C14 C15 1.361(6)
C14 H14A 0.9300
C15 C16 1.368(6)
C16 C17 1.383(6)
C17 C18 1.381(6)
C17 H17A 0.9300
C18 C19 1.501(5)
C19 C20 1.498(6)
C19 H19A 0.9700
C19 H19B 0.9700
C20 H20A 0.9700
C20 H20B 0.9700
C21 C22 1.491(5)
C22 H22A 0.9700
C22 H22B 0.9700

loop_
_geom_hbond_atom_site_label_D
_geom_hbond_atom_site_label_H
_geom_hbond_atom_site_label_A
_geom_hbond_site_symmetry_A
_geom_hbond_distance_DH
_geom_hbond_distance_HA
_geom_hbond_distance_DA
_geom_hbond_angle_DHA
N1 H1A O3 1_565 0.86 2.18 2.894(4) 140.0
N2 H2B O6 1_545 0.86 2.18 2.894(4) 140.4

loop_
_geom_torsion_atom_site_label_1
_geom_torsion_atom_site_label_2
_geom_torsion_atom_site_label_3
_geom_torsion_atom_site_label_4
_geom_torsion
C5 O1 C1 O2 2.5(7)
C4 O2 C1 O1 -1.5(6)
C7 C2 C3 C4 -0.7(8)
C2 C3 C4 C5 -0.2(8)
C2 C3 C4 O2 -178.6(4)
C1 O2 C4 C3 178.5(6)
C1 O2 C4 C5 -0.1(5)
C3 C4 C5 C6 -0.2(9)
O2 C4 C5 C6 178.5(5)
C3 C4 C5 O1 -177.1(5)
O2 C4 C5 O1 1.6(6)
C1 O1 C5 C6 -179.3(6)
C1 O1 C5 C4 -2.5(7)
C4 C5 C6 C7 1.3(9)
O1 C5 C6 C7 177.6(6)
C3 C2 C7 C6 1.7(7)
C3 C2 C7 C8 -177.1(5)
C5 C6 C7 C2 -2.0(8)
C5 C6 C7 C8 176.9(5)
C2 C7 C8 C9 69.1(5)
C6 C7 C8 C9 -109.7(5)
C10 N1 C9 C8 -109.7(5)
C7 C8 C9 N1 178.8(3)
C9 N1 C10 O3 -1.6(6)
C9 N1 C10 C11 -179.3(4)
O3 C10 C11 Cl2 178.4(3)
N1 C10 C11 Cl2 -3.7(6)
C15 O5 C12 O4 -0.5(7)
C16 O4 C12 O5 0.0(7)
C18 C13 C14 C15 -0.5(7)
C13 C14 C15 C16 -1.0(7)
C13 C14 C15 O5 -178.8(4)
C12 O5 C15 C14 178.8(6)
C12 O5 C15 C16 0.8(5)
C14 C15 C16 O4 -179.0(5)
O5 C15 C16 O4 -0.9(6)
C14 C15 C16 C17 2.9(8)
O5 C15 C16 C17 -178.9(5)
C12 O4 C16 C15 0.5(7)
C12 O4 C16 C17 178.4(6)
C15 C16 C17 C18 -3.2(9)
O4 C16 C17 C18 179.1(5)
C14 C13 C18 C17 0.1(7)
C14 C13 C18 C19 -178.2(4)
C16 C17 C18 C13 1.7(8)
C16 C17 C18 C19 180.0(5)
C13 C18 C19 C20 66.7(5)
C17 C18 C19 C20 -111.5(5)
C21 N2 C20 C19 -106.4(5)
C18 C19 C20 N2 179.4(3)
C20 N2 C21 O6 -0.6(6)
C20 N2 C21 C22 179.3(4)
O6 C21 C22 Cl1 177.3(3)
N2 C21 C22 Cl1 -2.6(5)

loop_
_cod_related_entry_id
_cod_related_entry_database
_cod_related_entry_code
1 ChemSpider 11423355
